data_7101281
loop_
_publ_author_name
'Miao, Jian-Jun'
'Fu, Rui-Ling'
'Zhu, Jian-Min'
'Xu, Ke'
'Zhu, Jun-Jie'
'Chen, Hong-Yuan'

_publ_section_title
;
 Fabrication of Cd(OH)2 nanorings by ultrasonic chiselling on Cd(OH)2
 nanoplates
;
_journal_coden_ASTM CHCOFS
_journal_issue 28
_journal_name_full
;
 Chemical Communications (Cambridge, United Kingdom)
;
_journal_page_first 3013
_journal_page_last 3015
_journal_paper_doi 10.1039/b604688f
_journal_year 2006
_chemical_formula_moiety 'C11 H10 N2 O2 '
_chemical_formula_sum 'C11 H10 N2 O2'
_chemical_formula_weight 202.21
_space_group_IT_number 2
_space_group_name_Hall '-P 1'
_space_group_name_H-M_alt 'P -1'
_symmetry_cell_setting triclinic
_symmetry_Int_Tables_number 2
_symmetry_space_group_name_Hall '-P 1'
_symmetry_space_group_name_H-M 'P -1'
_cell_angle_alpha 67.11(4)
_cell_angle_beta 86.56(5)
_cell_angle_gamma 85.39(5)
_cell_formula_units_Z 4
_cell_length_a 8.50(1)
_cell_length_b 10.36(1)
_cell_length_c 11.84(1)
_cell_measurement_reflns_used 7366
_cell_measurement_temperature 123.1
_cell_measurement_theta_max 27.5
_cell_measurement_theta_min 3.0
_cell_volume 956(2)
_computing_cell_refinement PROCESS-AUTO
_computing_data_collection PROCESS-AUTO
_computing_data_reduction CrystalStructure
_computing_publication_material 'CrystalStructure 3.6.0'
_computing_structure_refinement CRYSTALS
_computing_structure_solution SIR97
_diffrn_detector_area_resol_mean 10.00
_diffrn_measured_fraction_theta_full 0.9879
_diffrn_measured_fraction_theta_max 0.9879
_diffrn_measurement_device_type 'Rigaku RAXIS-RAPID'
_diffrn_measurement_method \w
_diffrn_radiation_type 'Mo K\a'
_diffrn_radiation_wavelength 0.7107
_diffrn_reflns_av_R_equivalents 0.025
_diffrn_reflns_limit_h_max 11
_diffrn_reflns_limit_h_min -11
_diffrn_reflns_limit_k_max 13
_diffrn_reflns_limit_k_min -13
_diffrn_reflns_limit_l_max 15
_diffrn_reflns_limit_l_min -13
_diffrn_reflns_number 9414
_diffrn_reflns_theta_full 27.48
_diffrn_reflns_theta_max 27.48
_exptl_absorpt_coefficient_mu 0.099
_exptl_absorpt_correction_type none
_exptl_crystal_colour colorless
_exptl_crystal_density_diffrn 1.404
_exptl_crystal_density_method 'not measured'
_exptl_crystal_description prism
_exptl_crystal_F_000 424.00
_exptl_crystal_size_max 0.70
_exptl_crystal_size_mid 0.10
_exptl_crystal_size_min 0.10
_refine_diff_density_max 0.44
_refine_diff_density_min -0.74
_refine_ls_extinction_method none
_refine_ls_goodness_of_fit_ref 0.737
_refine_ls_hydrogen_treatment refall
_refine_ls_number_parameters 291
_refine_ls_number_reflns 5254
_refine_ls_R_factor_gt 0.0380
_refine_ls_shift/su_max 0.0000
_refine_ls_structure_factor_coef F
_refine_ls_weighting_details 'w = 1/[0.0010Fo^2^ + 3.0000\s(Fo^2^) + 0.5000]'
_refine_ls_weighting_scheme calc
_refine_ls_wR_factor_ref 0.0410
_reflns_number_gt 5254
_reflns_number_total 9414
_reflns_threshold_expression F^2^>2.0\s(F^2^)
_cod_data_source_file b604688f.txt
_cod_original_formula_sum 'C11 H10 N2 O2 '
_cod_database_code 7101281

loop_
_symmetry_equiv_pos_site_id
_symmetry_equiv_pos_as_xyz
1 +X,+Y,+Z
2 -X,-Y,-Z

loop_
_atom_site_label
_atom_site_type_symbol
_atom_site_fract_x
_atom_site_fract_y
_atom_site_fract_z
_atom_site_U_iso_or_equiv
_atom_site_adp_type
_atom_site_occupancy
_atom_site_symmetry_multiplicity
_atom_site_calc_flag
_atom_site_refinement_flags
O(1) O 0.0878(1) 0.3637(1) 0.11032(8) 0.0280(3) Uani 1.00 1 d .
O(2) O 0.2330(1) 0.0124(1) 0.34812(8) 0.0239(3) Uani 1.00 1 d .
O(3) O 0.6901(1) 0.3937(1) 0.10886(9) 0.0318(3) Uani 1.00 1 d .
O(4) O 0.6532(1) 0.0425(1) 0.32566(8) 0.0233(3) Uani 1.00 1 d .
N(1) N 0.2224(1) 0.3490(1) -0.1025(1) 0.0210(3) Uani 1.00 1 d .
N(2) N 0.1249(1) 0.1529(1) 0.5030(1) 0.0209(4) Uani 1.00 1 d .
N(3) N 0.8084(1) 0.3831(1) -0.1103(1) 0.0202(3) Uani 1.00 1 d .
N(4) N 0.5580(1) 0.1852(1) 0.4812(1) 0.0200(3) Uani 1.00 1 d .
C(1) C 0.2794(2) 0.3113(2) -0.1949(1) 0.0248(5) Uani 1.00 1 d .
C(2) C 0.2534(2) 0.1721(2) -0.1648(1) 0.0255(5) Uani 1.00 1 d .
C(3) C 0.1779(2) 0.1240(2) -0.0484(1) 0.0220(4) Uani 1.00 1 d .
C(4) C 0.1600(2) 0.2353(1) -0.0102(1) 0.0187(4) Uani 1.00 1 d .
C(5) C 0.0933(2) 0.2505(1) 0.0987(1) 0.0196(4) Uani 1.00 1 d .
C(6) C 0.0319(2) 0.1221(1) 0.2030(1) 0.0211(4) Uani 1.00 1 d .
C(7) C 0.1158(2) 0.0957(1) 0.3208(1) 0.0185(4) Uani 1.00 1 d .
C(8) C 0.0564(2) 0.1727(1) 0.3941(1) 0.0187(4) Uani 1.00 1 d .
C(9) C -0.0629(2) 0.2776(2) 0.3745(1) 0.0228(4) Uani 1.00 1 d .
C(10) C -0.0654(2) 0.3221(2) 0.4722(1) 0.0267(5) Uani 1.00 1 d .
C(11) C 0.0521(2) 0.2424(2) 0.5495(1) 0.0250(5) Uani 1.00 1 d .
C(12) C 0.8451(2) 0.3519(2) -0.2099(1) 0.0238(4) Uani 1.00 1 d .
C(13) C 0.7566(2) 0.2434(2) -0.2037(1) 0.0250(4) Uani 1.00 1 d .
C(14) C 0.6622(2) 0.2083(1) -0.0965(1) 0.0224(4) Uani 1.00 1 d .
C(15) C 0.6964(2) 0.2962(1) -0.0385(1) 0.0191(4) Uani 1.00 1 d .
C(16) C 0.6398(2) 0.3073(1) 0.0743(1) 0.0206(4) Uani 1.00 1 d .
C(17) C 0.5178(2) 0.2098(1) 0.1539(1) 0.0220(4) Uani 1.00 1 d .
C(18) C 0.5664(2) 0.1512(1) 0.2871(1) 0.0185(4) Uani 1.00 1 d .
C(19) C 0.5143(2) 0.2290(1) 0.3609(1) 0.0184(4) Uani 1.00 1 d .
C(20) C 0.4261(2) 0.3550(2) 0.3333(1) 0.0243(4) Uani 1.00 1 d .
C(21) C 0.4174(2) 0.3878(2) 0.4372(1) 0.0269(5) Uani 1.00 1 d .
C(22) C 0.5007(2) 0.2801(2) 0.5270(1) 0.0242(4) Uani 1.00 1 d .
H(1) H 0.2240 0.4401 -0.1012 0.026 Uiso 1.00 1 c R
H(2) H 0.3289 0.3711 -0.2688 0.030 Uiso 1.00 1 c R
H(3) H 0.2818 0.1187 -0.2134 0.032 Uiso 1.00 1 c R
H(4) H 0.1448 0.0319 -0.0034 0.026 Uiso 1.00 1 c R
H(5) H 0.0506 0.0423 0.1820 0.025 Uiso 1.00 1 c R
H(6) H -0.0782 0.1376 0.2154 0.025 Uiso 1.00 1 c R
H(7) H -0.1313 0.3121 0.3071 0.027 Uiso 1.00 1 c R
H(8) H -0.1339 0.3940 0.4829 0.032 Uiso 1.00 1 c R
H(9) H 0.0776 0.2488 0.6241 0.031 Uiso 1.00 1 c R
H(10) H 0.2102 0.0869 0.5385 0.026 Uiso 1.00 1 c R
H(11) H 0.8532 0.4538 -0.0924 0.025 Uiso 1.00 1 c R
H(12) H 0.9197 0.3973 -0.2732 0.028 Uiso 1.00 1 c R
H(13) H 0.7592 0.2012 -0.2622 0.031 Uiso 1.00 1 c R
H(14) H 0.5885 0.1373 -0.0678 0.026 Uiso 1.00 1 c R
H(15) H 0.5106 0.1349 0.1276 0.027 Uiso 1.00 1 c R
H(16) H 0.4181 0.2603 0.1471 0.027 Uiso 1.00 1 c R
H(17) H 0.3789 0.4091 0.2571 0.028 Uiso 1.00 1 c R
H(18) H 0.3653 0.4687 0.4450 0.033 Uiso 1.00 1 c R
H(19) H 0.5154 0.2743 0.6078 0.030 Uiso 1.00 1 c R
H(20) H 0.6185 0.1008 0.5247 0.025 Uiso 1.00 1 c R

loop_
_atom_site_aniso_label
_atom_site_aniso_U_11
_atom_site_aniso_U_22
_atom_site_aniso_U_33
_atom_site_aniso_U_12
_atom_site_aniso_U_13
_atom_site_aniso_U_23
O(1) 0.0408(8) 0.0200(6) 0.0239(5) -0.0052(5) 0.0050(5) -0.0097(4)
O(2) 0.0256(7) 0.0203(6) 0.0245(5) 0.0034(5) -0.0022(5) -0.0081(4)
O(3) 0.0440(8) 0.0311(7) 0.0248(6) -0.0182(6) 0.0084(5) -0.0142(5)
O(4) 0.0239(7) 0.0204(6) 0.0247(5) 0.0010(5) 0.0014(5) -0.0084(4)
N(1) 0.0250(8) 0.0191(7) 0.0188(6) -0.0024(6) -0.0003(5) -0.0071(5)
N(2) 0.0207(8) 0.0223(7) 0.0200(6) 0.0002(6) -0.0013(5) -0.0086(5)
N(3) 0.0212(8) 0.0192(7) 0.0199(6) 0.0011(6) -0.0024(5) -0.0075(5)
N(4) 0.0204(8) 0.0195(7) 0.0192(6) 0.0010(6) 0.0004(5) -0.0070(5)
C(1) 0.024(1) 0.032(1) 0.0197(8) 0.0005(7) -0.0001(7) -0.0109(7)
C(2) 0.026(1) 0.029(1) 0.0252(8) 0.0040(8) -0.0029(7) -0.0158(7)
C(3) 0.0219(9) 0.0196(8) 0.0242(8) 0.0016(7) -0.0069(7) -0.0077(6)
C(4) 0.0174(9) 0.0185(8) 0.0181(7) -0.0005(7) -0.0037(6) -0.0044(6)
C(5) 0.0175(9) 0.0212(9) 0.0198(7) -0.0003(7) -0.0050(6) -0.0072(6)
C(6) 0.022(1) 0.0223(9) 0.0191(7) -0.0038(7) 0.0002(6) -0.0082(6)
C(7) 0.0192(9) 0.0143(8) 0.0191(7) -0.0061(7) 0.0020(6) -0.0028(6)
C(8) 0.0186(9) 0.0193(8) 0.0168(7) -0.0030(7) 0.0000(6) -0.0052(6)
C(9) 0.0202(9) 0.0249(9) 0.0215(7) -0.0018(7) 0.0007(6) -0.0072(6)
C(10) 0.024(1) 0.0267(9) 0.0283(8) 0.0015(7) 0.0035(7) -0.0107(7)
C(11) 0.026(1) 0.0287(9) 0.0228(8) -0.0040(7) 0.0036(7) -0.0133(7)
C(12) 0.024(1) 0.0271(9) 0.0182(7) 0.0060(7) 0.0002(6) -0.0073(6)
C(13) 0.026(1) 0.0277(9) 0.0226(8) 0.0057(7) -0.0038(7) -0.0127(7)
C(14) 0.023(1) 0.0201(9) 0.0232(8) 0.0030(7) -0.0072(7) -0.0076(6)
C(15) 0.0167(9) 0.0178(8) 0.0197(7) 0.0018(7) -0.0022(6) -0.0041(6)
C(16) 0.0221(9) 0.0207(8) 0.0179(7) 0.0009(7) -0.0041(6) -0.0060(6)
C(17) 0.0197(9) 0.0249(9) 0.0234(8) -0.0029(7) -0.0001(6) -0.0113(6)
C(18) 0.0149(9) 0.0188(8) 0.0204(7) -0.0045(7) 0.0022(6) -0.0057(6)
C(19) 0.0172(9) 0.0194(8) 0.0176(7) -0.0030(7) -0.0005(6) -0.0057(6)
C(20) 0.023(1) 0.0231(9) 0.0246(8) 0.0022(7) -0.0029(7) -0.0067(6)
C(21) 0.024(1) 0.0250(9) 0.0340(8) 0.0045(7) 0.0004(7) -0.0158(7)
C(22) 0.023(1) 0.0291(9) 0.0229(8) -0.0023(7) 0.0020(7) -0.0133(7)

loop_
_atom_type_symbol
_atom_type_description
_atom_type_scat_dispersion_real
_atom_type_scat_dispersion_imag
_atom_type_scat_source
C C 0.003 0.002
;
International Tables for Crystallography
(1992, Vol. C, Tables 4.2.6.8 and 6.1.1.4)
;
N N 0.006 0.003
;
International Tables for Crystallography
(1992, Vol. C, Tables 4.2.6.8 and 6.1.1.4)
;
O O 0.011 0.006
;
International Tables for Crystallography
(1992, Vol. C, Tables 4.2.6.8 and 6.1.1.4)
;
H H 0.000 0.000
;
International Tables for Crystallography
(1992, Vol. C, Table 6.1.1.4)
;

loop_
_geom_angle_atom_site_label_1
_geom_angle_atom_site_label_2
_geom_angle_atom_site_label_3
_geom_angle
O(1) C(5) C(4) 121.5(1)
O(1) C(5) C(6) 119.6(1)
O(2) C(7) C(6) 119.3(1)
O(2) C(7) C(8) 122.7(1)
O(3) C(16) C(17) 119.0(1)
O(3) C(16) C(15) 121.2(1)
O(4) C(18) C(17) 119.2(1)
O(4) C(18) C(19) 122.8(1)
C(4) N(1) C(1) 109.5(1)
N(1) C(1) C(2) 108.9(1)
N(1) C(4) C(5) 119.4(1)
N(1) C(4) C(3) 107.0(1)
N(2) C(8) C(7) 121.3(1)
N(2) C(8) C(9) 107.2(1)
C(11) N(2) C(8) 109.0(1)
N(2) C(11) C(10) 109.2(2)
C(15) N(3) C(12) 109.5(1)
N(3) C(12) C(13) 108.6(1)
N(3) C(15) C(16) 120.1(2)
N(3) C(15) C(14) 107.2(1)
N(4) C(19) C(18) 121.4(1)
N(4) C(19) C(20) 107.1(1)
C(22) N(4) C(19) 109.3(1)
N(4) C(22) C(21) 108.9(1)
C(1) C(2) C(3) 106.8(2)
C(2) C(3) C(4) 107.8(1)
C(3) C(4) C(5) 133.6(1)
C(4) C(5) C(6) 119.0(1)
C(5) C(6) C(7) 110.3(1)
C(6) C(7) C(8) 117.9(1)
C(7) C(8) C(9) 131.4(1)
C(8) C(9) C(10) 107.8(1)
C(9) C(10) C(11) 106.7(2)
C(12) C(13) C(14) 107.3(2)
C(13) C(14) C(15) 107.4(1)
C(14) C(15) C(16) 132.7(1)
C(15) C(16) C(17) 119.8(1)
C(16) C(17) C(18) 109.6(1)
C(17) C(18) C(19) 118.0(1)
C(18) C(19) C(20) 131.5(1)
C(19) C(20) C(21) 108.0(1)
C(20) C(21) C(22) 106.8(1)
H(1) N(1) C(1) 125.5687
N(1) C(1) H(2) 125.5813
H(1) N(1) C(4) 124.9435
H(10) N(2) C(8) 125.0749
H(10) N(2) C(11) 125.8756
N(2) C(11) H(9) 125.0870
H(11) N(3) C(12) 125.4365
N(3) C(12) H(12) 125.5046
H(11) N(3) C(15) 125.0884
H(20) N(4) C(19) 125.1601
H(20) N(4) C(22) 125.5525
N(4) C(22) H(19) 125.4215
H(2) C(1) C(2) 125.5460
C(1) C(2) H(3) 126.5063
H(3) C(2) C(3) 126.6547
C(2) C(3) H(4) 126.4081
H(4) C(3) C(4) 125.8354
C(5) C(6) H(5) 109.2838
C(5) C(6) H(6) 109.2421
H(5) C(6) C(7) 109.2549
H(6) C(6) C(7) 109.2336
H(6) C(6) H(5) 109.4652
C(8) C(9) H(7) 125.8057
H(7) C(9) C(10) 126.4012
C(9) C(10) H(8) 126.7444
H(8) C(10) C(11) 126.5718
C(10) C(11) H(9) 125.6698
H(12) C(12) C(13) 125.8863
C(12) C(13) H(13) 126.0482
H(13) C(13) C(14) 126.6725
C(13) C(14) H(14) 126.5657
H(14) C(14) C(15) 126.0267
C(16) C(17) H(16) 109.5655
C(16) C(17) H(15) 109.3561
H(16) C(17) C(18) 109.3019
H(15) C(17) C(18) 109.5852
H(16) C(17) H(15) 109.4610
C(19) C(20) H(17) 125.8589
H(17) C(20) C(21) 126.1569
C(20) C(21) H(18) 126.8161
H(18) C(21) C(22) 126.4108
C(21) C(22) H(19) 125.6777

loop_
_geom_bond_atom_site_label_1
_geom_bond_atom_site_label_2
_geom_bond_distance
O(1) C(5) 1.230(2)
O(2) C(7) 1.235(2)
O(3) C(16) 1.233(2)
O(4) C(18) 1.236(2)
N(1) C(1) 1.350(2)
N(1) C(4) 1.375(2)
N(2) C(8) 1.381(2)
N(2) C(11) 1.345(2)
N(3) C(12) 1.351(2)
N(3) C(15) 1.373(2)
N(4) C(19) 1.380(2)
N(4) C(22) 1.343(2)
C(1) C(2) 1.377(2)
C(2) C(3) 1.403(2)
C(3) C(4) 1.387(2)
C(4) C(5) 1.436(2)
C(5) C(6) 1.523(2)
C(6) C(7) 1.523(2)
C(7) C(8) 1.436(2)
C(8) C(9) 1.385(2)
C(9) C(10) 1.400(3)
C(10) C(11) 1.381(2)
C(12) C(13) 1.378(2)
C(13) C(14) 1.398(2)
C(14) C(15) 1.392(3)
C(15) C(16) 1.435(2)
C(16) C(17) 1.514(2)
C(17) C(18) 1.522(2)
C(18) C(19) 1.432(2)
C(19) C(20) 1.383(2)
C(20) C(21) 1.394(3)
C(21) C(22) 1.384(2)
N(1) H(1) 0.9500
N(2) H(10) 0.9500
N(3) H(11) 0.9500
N(4) H(20) 0.9500
C(1) H(2) 0.9500
C(2) H(3) 0.9500
C(3) H(4) 0.9500
C(6) H(5) 0.9500
C(6) H(6) 0.9500
C(9) H(7) 0.9500
C(10) H(8) 0.9500
C(11) H(9) 0.9500
C(12) H(12) 0.9500
C(13) H(13) 0.9500
C(14) H(14) 0.9500
C(17) H(15) 0.9500
C(17) H(16) 0.9500
C(20) H(17) 0.9499
C(21) H(18) 0.9500
C(22) H(19) 0.9500

loop_
_geom_contact_atom_site_label_1
_geom_contact_atom_site_label_2
_geom_contact_distance
_geom_contact_site_symmetry_2
O(1) O(1) 3.327(1) 56502
O(1) O(3) 3.370(2) 45501
O(1) O(3) 3.422(1) 66502
O(1) N(1) 2.758(2) .
O(1) N(3) 3.572(2) 45501
O(1) N(3) 2.833(2) 66502
O(1) C(4) 2.328(2) .
O(1) C(6) 2.384(2) .
O(1) C(7) 2.924(1) .
O(1) C(8) 3.174(1) .
O(1) C(9) 3.122(2) .
O(2) O(4) 3.594(2) .
O(2) N(2) 2.825(2) .
O(2) N(4) 2.838(1) 65602
O(2) C(5) 3.239(1) .
O(2) C(6) 2.384(2) .
O(2) C(8) 2.347(2) .
O(2) C(11) 3.535(2) 55602
O(2) C(17) 3.434(2) .
O(2) C(18) 3.196(2) .
O(2) C(19) 3.455(2) .
O(2) C(22) 3.507(2) 65602
O(3) O(1) 3.370(2) 65501
O(3) O(1) 3.422(1) 66502
O(3) O(4) 3.569(1) .
O(3) N(1) 2.795(2) 66502
O(3) N(3) 2.765(2) .
O(3) C(15) 2.327(2) .
O(3) C(17) 2.371(2) .
O(3) C(18) 2.811(2) .
O(3) C(19) 3.156(2) .
O(3) C(20) 3.295(2) .
O(4) N(2) 2.901(1) 65602
O(4) N(4) 2.824(2) .
O(4) N(4) 3.163(1) 65602
O(4) C(2) 3.466(2) 65502
O(4) C(6) 3.477(2) 65501
O(4) C(16) 3.166(1) .
O(4) C(17) 2.383(2) .
O(4) C(19) 2.345(2) .
O(4) C(22) 3.436(2) 65602
N(1) O(3) 2.795(2) 66502
N(1) N(3) 3.511(2) 45501
N(1) C(2) 2.218(2) .
N(1) C(3) 2.221(2) .
N(1) C(5) 2.428(2) .
N(1) C(12) 3.513(2) 45501
N(2) O(4) 2.901(1) 65602
N(2) C(7) 2.456(2) .
N(2) C(7) 3.364(2) 55602
N(2) C(8) 3.555(2) 55602
N(2) C(9) 2.227(2) .
N(2) C(10) 2.222(2) .
N(2) C(20) 3.456(2) .
N(2) C(21) 3.461(2) .
N(3) O(1) 3.572(2) 65501
N(3) O(1) 2.833(2) 66502
N(3) N(1) 3.511(2) 65501
N(3) C(4) 3.310(2) 65501
N(3) C(5) 3.378(2) 65501
N(3) C(13) 2.217(2) .
N(3) C(14) 2.225(2) .
N(3) C(16) 2.433(2) .
N(3) C(20) 3.534(2) 66502
N(4) O(2) 2.838(1) 65602
N(4) O(4) 3.163(1) 65602
N(4) C(9) 3.459(2) 65501
N(4) C(10) 3.583(2) 65501
N(4) C(18) 2.452(2) .
N(4) C(20) 2.222(2) .
N(4) C(21) 2.219(2) .
C(1) C(3) 2.233(2) .
C(1) C(4) 2.225(2) .
C(1) C(5) 3.574(2) .
C(1) C(14) 3.466(2) .
C(2) O(4) 3.466(2) 65502
C(2) C(4) 2.254(2) .
C(3) C(5) 2.595(2) .
C(3) C(6) 3.148(2) .
C(3) C(14) 3.401(2) 65502
C(4) N(3) 3.310(2) 45501
C(4) C(6) 2.550(2) .
C(4) C(12) 3.497(2) 45501
C(5) N(3) 3.378(2) 45501
C(5) C(7) 2.500(2) .
C(5) C(8) 3.270(2) .
C(5) C(9) 3.555(2) .
C(6) O(4) 3.477(2) 45501
C(6) C(8) 2.536(2) .
C(6) C(9) 3.083(2) .
C(7) N(2) 3.364(2) 55602
C(7) C(9) 2.572(2) .
C(7) C(11) 3.581(2) .
C(8) N(2) 3.555(2) 55602
C(8) C(10) 2.251(2) .
C(8) C(11) 2.220(2) .
C(9) N(4) 3.459(2) 45501
C(9) C(11) 2.231(2) .
C(10) N(4) 3.583(2) 45501
C(11) O(2) 3.535(2) 55602
C(11) C(21) 3.518(2) .
C(12) N(1) 3.513(2) 65501
C(12) C(4) 3.497(2) 65501
C(12) C(14) 2.236(2) .
C(12) C(15) 2.224(2) .
C(12) C(16) 3.576(2) .
C(12) C(20) 3.533(2) 66502
C(13) C(15) 2.248(2) .
C(14) C(3) 3.401(2) 65502
C(14) C(16) 2.590(2) .
C(14) C(17) 3.145(2) .
C(15) C(17) 2.552(2) .
C(16) C(18) 2.480(2) .
C(16) C(19) 3.297(2) .
C(17) C(19) 2.532(2) .
C(17) C(20) 3.078(2) .
C(18) C(20) 2.567(2) .
C(18) C(22) 3.577(2) .
C(19) C(21) 2.247(2) .
C(19) C(22) 2.221(2) .
C(20) N(3) 3.534(2) 66502
C(20) C(12) 3.533(2) 66502
C(20) C(22) 2.230(2) .
C(22) O(2) 3.507(2) 65602
C(22) O(4) 3.436(2) 65602
O(1) H(1) 2.5489 .
O(1) H(1) 3.1879 56502
O(1) H(5) 3.1361 .
O(1) H(6) 2.6600 .
O(1) H(7) 2.8025 .
O(1) H(11) 3.0225 45501
O(1) H(11) 1.9219 66502
O(1) H(16) 2.9188 .
O(1) H(17) 3.2711 .
O(2) H(5) 2.4863 .
O(2) H(6) 3.0840 .
O(2) H(10) 2.6430 .
O(2) H(13) 2.7659 65502
O(2) H(15) 3.3399 .
O(2) H(16) 3.1892 .
O(2) H(19) 3.4007 65602
O(2) H(20) 1.9624 65602
O(3) H(1) 1.8909 66502
O(3) H(6) 3.0587 65501
O(3) H(7) 2.6838 65501
O(3) H(11) 2.5639 .
O(3) H(15) 3.1177 .
O(3) H(16) 2.7136 .
O(3) H(17) 3.1135 .
O(4) H(3) 2.5196 65502
O(4) H(6) 2.6250 65501
O(4) H(7) 3.3903 65501
O(4) H(9) 3.5139 65602
O(4) H(10) 2.0070 65602
O(4) H(15) 2.5082 .
O(4) H(16) 3.1015 .
O(4) H(19) 3.4703 65602
O(4) H(20) 2.6450 .
O(4) H(20) 2.9477 65602
N(1) H(2) 2.0536 .
N(1) H(3) 3.1344 .
N(1) H(4) 3.1388 .
N(1) H(7) 3.4578 56502
N(1) H(11) 3.2474 45501
N(1) H(12) 3.2525 45501
N(1) H(16) 3.2522 .
N(2) H(3) 3.5656 55601
N(2) H(6) 3.5424 55602
N(2) H(7) 3.1450 .
N(2) H(8) 3.1375 .
N(2) H(9) 2.0442 .
N(2) H(20) 3.3806 65602
N(3) H(12) 2.0538 .
N(3) H(13) 3.1315 .
N(3) H(14) 3.1431 .
N(3) H(17) 2.6564 66502
N(4) H(7) 3.2777 65501
N(4) H(8) 3.5335 65501
N(4) H(10) 3.1532 .
N(4) H(10) 3.3823 65602
N(4) H(17) 3.1404 .
N(4) H(18) 3.1334 .
N(4) H(19) 2.0454 .
N(4) H(20) 3.4520 65602
C(1) H(1) 2.0536 .
C(1) H(3) 2.0868 .
C(1) H(4) 3.1520 .
C(1) H(9) 3.1052 55401
C(1) H(12) 3.2024 45501
C(1) H(14) 3.1648 .
C(1) H(19) 3.1043 55401
C(2) H(1) 3.1339 .
C(2) H(2) 2.0783 .
C(2) H(4) 2.1106 .
C(2) H(9) 2.7958 55401
C(2) H(12) 3.4888 45501
C(2) H(14) 3.0770 .
C(2) H(14) 3.5417 65502
C(2) H(15) 3.5089 65502
C(2) H(19) 3.2821 55401
C(3) H(1) 3.1369 .
C(3) H(2) 3.1519 .
C(3) H(3) 2.1128 .
C(3) H(4) 3.2011 55502
C(3) H(5) 2.7065 .
C(3) H(5) 3.5023 55502
C(3) H(14) 3.4943 .
C(3) H(14) 3.1191 65502
C(4) H(1) 2.0713 .
C(4) H(2) 3.1397 .
C(4) H(3) 3.1732 .
C(4) H(4) 2.0904 .
C(4) H(5) 2.5584 .
C(4) H(6) 3.1366 .
C(4) H(11) 3.2415 45501
C(4) H(12) 3.5809 45501
C(4) H(15) 3.3744 .
C(4) H(16) 3.0505 .
C(5) H(1) 2.6667 .
C(5) H(4) 2.9457 .
C(5) H(5) 2.0442 .
C(5) H(6) 2.0437 .
C(5) H(7) 3.2565 .
C(5) H(11) 3.1415 45501
C(5) H(11) 3.1035 66502
C(5) H(16) 2.8710 .
C(6) H(4) 3.0183 .
C(6) H(7) 2.9254 .
C(6) H(13) 3.4952 65502
C(7) H(5) 2.0432 .
C(7) H(6) 2.0429 .
C(7) H(7) 2.9085 .
C(7) H(10) 2.7104 .
C(7) H(10) 3.4447 55602
C(7) H(13) 3.4792 65502
C(7) H(16) 3.3287 .
C(7) H(20) 3.0740 65602
C(8) H(5) 3.2841 .
C(8) H(6) 2.6208 .
C(8) H(7) 2.0883 .
C(8) H(8) 3.1699 .
C(8) H(9) 3.1339 .
C(8) H(10) 2.0781 .
C(8) H(10) 3.4773 55602
C(9) H(6) 2.8014 .
C(9) H(8) 2.1107 .
C(9) H(9) 3.1507 .
C(9) H(10) 3.1427 .
C(9) H(12) 3.4050 66502
C(9) H(20) 3.3959 45501
C(10) H(7) 2.1077 .
C(10) H(9) 2.0832 .
C(10) H(10) 3.1390 .
C(10) H(12) 3.3859 45601
C(10) H(12) 3.2294 66502
C(10) H(13) 3.2166 45601
C(10) H(18) 3.5509 56602
C(10) H(20) 3.5408 45501
C(11) H(3) 3.2844 55601
C(11) H(5) 3.5134 55602
C(11) H(7) 3.1512 .
C(11) H(8) 2.0912 .
C(11) H(10) 2.0513 .
C(11) H(12) 3.2075 45601
C(11) H(13) 3.1800 45601
C(11) H(18) 3.5303 .
C(12) H(8) 3.4856 65401
C(12) H(9) 3.1201 65401
C(12) H(11) 2.0532 .
C(12) H(13) 2.0842 .
C(12) H(14) 3.1553 .
C(12) H(17) 2.8905 66502
C(12) H(18) 3.2301 66502
C(13) H(4) 3.0441 65502
C(13) H(5) 3.1916 65502
C(13) H(8) 3.5179 65401
C(13) H(9) 3.2966 65401
C(13) H(11) 3.1322 .
C(13) H(12) 2.0827 .
C(13) H(14) 2.1070 .
C(13) H(17) 3.5112 66502
C(13) H(18) 3.3689 66502
C(13) H(19) 3.0279 55401
C(14) H(2) 3.5043 .
C(14) H(4) 2.7505 65502
C(14) H(11) 3.1418 .
C(14) H(12) 3.1550 .
C(14) H(13) 2.1079 .
C(14) H(15) 2.7299 .
C(14) H(19) 3.5780 55401
C(15) H(4) 3.4126 65502
C(15) H(6) 3.4269 65501
C(15) H(11) 2.0701 .
C(15) H(12) 3.1376 .
C(15) H(13) 3.1687 .
C(15) H(14) 2.0964 .
C(15) H(15) 2.5784 .
C(15) H(16) 3.0733 .
C(15) H(17) 3.1873 66502
C(16) H(1) 3.0768 66502
C(16) H(6) 3.0231 65501
C(16) H(7) 3.4851 65501
C(16) H(11) 2.6782 .
C(16) H(14) 2.9381 .
C(16) H(15) 2.0366 .
C(16) H(16) 2.0391 .
C(16) H(17) 3.3957 .
C(17) H(3) 3.5101 65502
C(17) H(6) 3.5129 65501
C(17) H(14) 3.0146 .
C(17) H(17) 2.9215 .
C(18) H(3) 3.3798 65502
C(18) H(6) 3.0955 65501
C(18) H(7) 3.2405 65501
C(18) H(10) 3.1157 65602
C(18) H(15) 2.0464 .
C(18) H(16) 2.0431 .
C(18) H(17) 2.9051 .
C(18) H(20) 2.7107 .
C(18) H(20) 3.1564 65602
C(19) H(7) 3.1585 65501
C(19) H(10) 3.2893 .
C(19) H(15) 3.2695 .
C(19) H(16) 2.5973 .
C(19) H(17) 2.0870 .
C(19) H(18) 3.1662 .
C(19) H(19) 3.1354 .
C(19) H(20) 2.0778 .
C(19) H(20) 3.4074 65602
C(20) H(2) 3.4699 66502
C(20) H(10) 3.4661 .
C(20) H(16) 2.7446 .
C(20) H(18) 2.1055 .
C(20) H(19) 3.1489 .
C(20) H(20) 3.1383 .
C(21) H(2) 3.4558 55601
C(21) H(2) 3.3665 66502
C(21) H(8) 3.5103 56602
C(21) H(9) 3.5689 .
C(21) H(10) 3.4601 .
C(21) H(17) 2.0996 .
C(21) H(18) 3.1501 66602
C(21) H(19) 2.0862 .
C(21) H(19) 3.4186 66602
C(21) H(20) 3.1349 .
C(22) H(2) 3.1600 55601
C(22) H(3) 3.3939 55601
C(22) H(8) 3.3513 65501
C(22) H(10) 3.2646 .
C(22) H(13) 3.2413 55601
C(22) H(17) 3.1494 .
C(22) H(18) 2.0927 .
C(22) H(18) 3.0603 66602
C(22) H(20) 2.0465 .
H(1) O(1) 3.1879 56502
H(1) O(3) 1.8909 66502
H(1) C(16) 3.0768 66502
H(2) C(20) 3.4699 66502
H(2) C(21) 3.4558 55401
H(2) C(21) 3.3665 66502
H(2) C(22) 3.1600 55401
H(3) O(4) 2.5196 65502
H(3) N(2) 3.5656 55401
H(3) C(11) 3.2844 55401
H(3) C(17) 3.5101 65502
H(3) C(18) 3.3798 65502
H(3) C(22) 3.3939 55401
H(4) C(3) 3.2011 55502
H(4) C(13) 3.0441 65502
H(4) C(14) 2.7505 65502
H(4) C(15) 3.4126 65502
H(5) C(3) 3.5023 55502
H(5) C(11) 3.5134 55602
H(5) C(13) 3.1916 65502
H(6) O(3) 3.0587 45501
H(6) O(4) 2.6250 45501
H(6) N(2) 3.5424 55602
H(6) C(15) 3.4269 45501
H(6) C(16) 3.0231 45501
H(6) C(17) 3.5129 45501
H(6) C(18) 3.0955 45501
H(7) O(3) 2.6838 45501
H(7) O(4) 3.3903 45501
H(7) N(1) 3.4578 56502
H(7) N(4) 3.2777 45501
H(7) C(16) 3.4851 45501
H(7) C(18) 3.2405 45501
H(7) C(19) 3.1585 45501
H(8) N(4) 3.5335 45501
H(8) C(12) 3.4856 45601
H(8) C(13) 3.5179 45601
H(8) C(21) 3.5103 56602
H(8) C(22) 3.3513 45501
H(9) O(4) 3.5139 65602
H(9) C(1) 3.1052 55601
H(9) C(2) 2.7958 55601
H(9) C(12) 3.1201 45601
H(9) C(13) 3.2966 45601
H(10) O(4) 2.0070 65602
H(10) N(4) 3.3823 65602
H(10) C(7) 3.4447 55602
H(10) C(8) 3.4773 55602
H(10) C(18) 3.1157 65602
H(11) O(1) 3.0225 65501
H(11) O(1) 1.9219 66502
H(11) N(1) 3.2474 65501
H(11) C(4) 3.2415 65501
H(11) C(5) 3.1415 65501
H(11) C(5) 3.1035 66502
H(12) N(1) 3.2525 65501
H(12) C(1) 3.2024 65501
H(12) C(2) 3.4888 65501
H(12) C(4) 3.5809 65501
H(12) C(9) 3.4050 66502
H(12) C(10) 3.3859 65401
H(12) C(10) 3.2294 66502
H(12) C(11) 3.2075 65401
H(13) O(2) 2.7659 65502
H(13) C(6) 3.4952 65502
H(13) C(7) 3.4792 65502
H(13) C(10) 3.2166 65401
H(13) C(11) 3.1800 65401
H(13) C(22) 3.2413 55401
H(14) C(2) 3.5417 65502
H(14) C(3) 3.1191 65502
H(15) C(2) 3.5089 65502
H(17) N(3) 2.6564 66502
H(17) C(12) 2.8905 66502
H(17) C(13) 3.5112 66502
H(17) C(15) 3.1873 66502
H(18) C(10) 3.5509 56602
H(18) C(12) 3.2301 66502
H(18) C(13) 3.3689 66502
H(18) C(21) 3.1501 66602
H(18) C(22) 3.0603 66602
H(19) O(2) 3.4007 65602
H(19) O(4) 3.4703 65602
H(19) C(1) 3.1043 55601
H(19) C(2) 3.2821 55601
H(19) C(13) 3.0279 55601
H(19) C(14) 3.5780 55601
H(19) C(21) 3.4186 66602
H(20) O(2) 1.9624 65602
H(20) O(4) 2.9477 65602
H(20) N(2) 3.3806 65602
H(20) N(4) 3.4520 65602
H(20) C(7) 3.0740 65602
H(20) C(9) 3.3959 65501
H(20) C(10) 3.5408 65501
H(20) C(18) 3.1564 65602
H(20) C(19) 3.4074 65602

loop_
_geom_torsion_atom_site_label_1
_geom_torsion_atom_site_label_2
_geom_torsion_atom_site_label_3
_geom_torsion_atom_site_label_4
_geom_torsion
C(4) N(1) C(1) C(2) 0.7(2)
C(1) N(1) C(4) C(3) -0.7(2)
C(1) N(1) C(4) C(5) 179.5(1)
C(11) N(2) C(8) C(7) 176.9(1)
C(11) N(2) C(8) C(9) -0.3(2)
C(8) N(2) C(11) C(10) 0.1(2)
C(15) N(3) C(12) C(13) -0.0(1)
C(12) N(3) C(15) C(14) -0.3(1)
C(12) N(3) C(15) C(16) 178.9(1)
C(22) N(4) C(19) C(18) 176.7(1)
C(22) N(4) C(19) C(20) -0.4(2)
C(19) N(4) C(22) C(21) 0.3(2)
N(1) C(1) C(2) C(3) -0.3(2)
C(1) C(2) C(3) C(4) -0.1(2)
C(2) C(3) C(4) N(1) 0.5(2)
C(2) C(3) C(4) C(5) -179.7(2)
N(1) C(4) C(5) O(1) 1.5(2)
N(1) C(4) C(5) C(6) -177.0(1)
C(3) C(4) C(5) O(1) -178.3(2)
C(3) C(4) C(5) C(6) 3.3(3)
O(1) C(5) C(6) C(7) -56.1(2)
C(4) C(5) C(6) C(7) 122.3(2)
C(5) C(6) C(7) O(2) -94.4(2)
C(5) C(6) C(7) C(8) 83.9(2)
O(2) C(7) C(8) N(2) -2.7(2)
O(2) C(7) C(8) C(9) 173.8(2)
C(6) C(7) C(8) N(2) 179.1(1)
C(6) C(7) C(8) C(9) -4.4(2)
N(2) C(8) C(9) C(10) 0.4(2)
C(7) C(8) C(9) C(10) -176.4(2)
C(8) C(9) C(10) C(11) -0.3(2)
C(9) C(10) C(11) N(2) 0.1(2)
N(3) C(12) C(13) C(14) 0.3(2)
C(12) C(13) C(14) C(15) -0.5(2)
C(13) C(14) C(15) N(3) 0.5(2)
C(13) C(14) C(15) C(16) -178.6(1)
N(3) C(15) C(16) O(3) -0.1(2)
N(3) C(15) C(16) C(17) -179.2(1)
C(14) C(15) C(16) O(3) 178.8(1)
C(14) C(15) C(16) C(17) -0.3(2)
O(3) C(16) C(17) C(18) -45.0(2)
C(15) C(16) C(17) C(18) 134.1(1)
C(16) C(17) C(18) O(4) -88.2(2)
C(16) C(17) C(18) C(19) 89.1(2)
O(4) C(18) C(19) N(4) -0.5(2)
O(4) C(18) C(19) C(20) 175.8(2)
C(17) C(18) C(19) N(4) -177.7(1)
C(17) C(18) C(19) C(20) -1.4(3)
N(4) C(19) C(20) C(21) 0.4(2)
C(18) C(19) C(20) C(21) -176.4(2)
C(19) C(20) C(21) C(22) -0.2(2)
C(20) C(21) C(22) N(4) -0.0(1)

loop_
_cod_related_entry_id
_cod_related_entry_database
_cod_related_entry_code
1 ChemSpider 24778021
